data_7133952
loop_
_publ_author_name
'L&#xf3;pez-Pl&#xe1;, Jessica M'
'Obies, Mohammed'
'Zahariou, Georgia'
'Pissas, Michael'
'Sanakis, Yiannis'
'McGrady, John E.'
'Raptis, Raphael G.'

_publ_section_title
;
 Pyrazolate-supported Cr<sub>3</sub>(&#x3bc;<sub>3</sub>-O) cores;
 homovalent CrIII3 and mixed-valent CrIII2Cr<sup>IV</sup>.
;
_journal_issue 95
_journal_name_full 'Chemical communications (Cambridge, England)'
_journal_page_first 14117
_journal_page_last 14120
_journal_paper_doi 10.1039/d4cc05161k
_journal_volume 60
_journal_year 2024
_chemical_formula_moiety 'C18 H12 Cl9 Cr3 N12 O, C H2 Cl2, 2(C24 H20 P)'
_chemical_formula_sum 'C67 H54 Cl11 Cr3 N12 O P2'
_chemical_formula_weight 1651.11
_chemical_name_common '[PPh4]2[Cr3(m3-O)(m-4-Cl-pz)6Cl3],'
_space_group_crystal_system orthorhombic
_space_group_IT_number 33
_space_group_name_Hall 'P 2c -2n'
_space_group_name_H-M_alt 'P n a 21'
_atom_sites_solution_hydrogens geom
_audit_creation_date 2023-03-24
_audit_creation_method
;
Olex2 1.5
(compiled 2022.04.07 svn.rca3783a0 for OlexSys, GUI svn.r6498)
;
_audit_update_record
;
2024-05-27 deposited with the CCDC.	2024-11-04 downloaded from the CCDC.
;
_cell_angle_alpha 90
_cell_angle_beta 90
_cell_angle_gamma 90
_cell_formula_units_Z 4
_cell_length_a 23.746(5)
_cell_length_b 17.540(4)
_cell_length_c 16.981(4)
_cell_measurement_reflns_used 9937
_cell_measurement_temperature 100.15
_cell_measurement_theta_max 24.250
_cell_measurement_theta_min 2.943
_cell_volume 7073(3)
_computing_cell_refinement 'SAINT V8.38A (Bruker, 2016)'
_computing_data_reduction 'SAINT V8.38A (Bruker, 2016)'
_computing_molecular_graphics 'Olex2 1.5 (Dolomanov et al., 2009)'
_computing_publication_material 'Olex2 1.5 (Dolomanov et al., 2009)'
_computing_structure_refinement 'SHELXL 2018/3 (Sheldrick, 2015)'
_computing_structure_solution 'SHELXT 2014/5 (Sheldrick, 2014)'
_diffrn_ambient_temperature 100.15
_diffrn_measured_fraction_theta_full 0.994
_diffrn_measured_fraction_theta_max 0.994
_diffrn_measurement_device_type 'Bruker D8 with PHOTON 100 detector'
_diffrn_measurement_method '\f and \w shutterless scans'
_diffrn_radiation_type MoK\a
_diffrn_radiation_wavelength 0.71073
_diffrn_reflns_av_R_equivalents 0.1710
_diffrn_reflns_av_unetI/netI 0.1108
_diffrn_reflns_Laue_measured_fraction_full 0.994
_diffrn_reflns_Laue_measured_fraction_max 0.994
_diffrn_reflns_limit_h_max 27
_diffrn_reflns_limit_h_min -28
_diffrn_reflns_limit_k_max 20
_diffrn_reflns_limit_k_min -20
_diffrn_reflns_limit_l_max 19
_diffrn_reflns_limit_l_min -20
_diffrn_reflns_number 96314
_diffrn_reflns_point_group_measured_fraction_full 0.992
_diffrn_reflns_point_group_measured_fraction_max 0.991
_diffrn_reflns_theta_full 24.803
_diffrn_reflns_theta_max 24.803
_diffrn_reflns_theta_min 2.888
_exptl_absorpt_coefficient_mu 0.967
_exptl_absorpt_correction_T_max 0.7451
_exptl_absorpt_correction_T_min 0.6863
_exptl_absorpt_correction_type multi-scan
_exptl_crystal_colour pink
_exptl_crystal_density_diffrn 1.551
_exptl_crystal_description neddle
_exptl_crystal_F_000 3348
_exptl_crystal_recrystallization_method 'Re-crystallisation from solvent: CH2Cl2, Et2O'
_exptl_crystal_size_max 0.28
_exptl_crystal_size_mid 0.13
_exptl_crystal_size_min 0.08
_refine_diff_density_max 0.723
_refine_diff_density_min -0.531
_refine_diff_density_rms 0.127
_refine_ls_abs_structure_details
;
 Refined as an inversion twin.
;
_refine_ls_abs_structure_Flack 0.51(6)
_refine_ls_extinction_method none
_refine_ls_goodness_of_fit_ref 1.060
_refine_ls_hydrogen_treatment constr
_refine_ls_matrix_type full
_refine_ls_number_parameters 866
_refine_ls_number_reflns 12054
_refine_ls_number_restraints 1
_refine_ls_restrained_S_all 1.060
_refine_ls_R_factor_all 0.1208
_refine_ls_R_factor_gt 0.0713
_refine_ls_shift/su_max 0.000
_refine_ls_shift/su_mean 0.000
_refine_ls_structure_factor_coef Fsqd
_refine_ls_weighting_details 'w=1/[\s^2^(Fo^2^)+(0.0276P)^2^+57.8150P] where P=(Fo^2^+2Fc^2^)/3'
_refine_ls_weighting_scheme calc
_refine_ls_wR_factor_gt 0.1476
_refine_ls_wR_factor_ref 0.1667
_reflns_Friedel_coverage 0.924
_reflns_Friedel_fraction_full 0.989
_reflns_Friedel_fraction_max 0.989
_reflns_number_gt 8249
_reflns_number_total 12054
_reflns_threshold_expression 'I > 2\s(I)'
_cod_data_source_file d4cc05161k2.cif
_cod_data_source_block f_pl
_cod_depositor_comments 'Adding full bibliography for 7133952--7133953.cif.'
_cod_database_code 7133952
_shelx_shelxl_version_number 2018/3
_shelx_space_group_comment
;
The symmetry employed for this shelxl refinement is uniquely defined
by the following loop, which should always be used as a source of
symmetry information in preference to the above space-group names.
They are only intended as comments.
;
_shelx_estimated_absorpt_t_max 0.956
_shelx_estimated_absorpt_t_min 0.846
_olex2_refinement_description
;
1. Twinned data refinement
 Scales: 0.49(6)
 0.51(6)
2. Fixed Uiso
 At 1.2 times of:
  All C(H) groups, All C(H,H) groups
3.a Secondary CH2 refined with riding coordinates:
 C67(H67A,H67B)
3.b Aromatic/amide H refined with riding coordinates:
 C1(H1), C3(H3), C4(H4), C6(H6), C7(H7), C9(H9), C10(H10), C12(H12), C13(H13),
 C15(H15), C16(H16), C18(H18), C20(H20), C21(H21), C22(H22), C23(H23), C24(H24),
  C26(H26), C27(H27), C28(H28), C29(H29), C30(H30), C32(H32), C33(H33),
 C34(H34), C35(H35), C36(H36), C38(H38), C39(H39), C40(H40), C41(H41), C42(H42),
  C44(H44), C45(H45), C46(H46), C47(H47), C48(H48), C50(H50), C51(H51),
 C52(H52), C53(H53), C54(H54), C56(H56), C57(H57), C58(H58), C59(H59), C60(H60),
  C62(H62), C63(H63), C64(H64), C65(H65), C66(H66)
;
_olex2_submission_special_instructions 'No special instructions were received'

loop_
_space_group_symop_operation_xyz
'x, y, z'
'-x, -y, z+1/2'
'-x+1/2, y+1/2, z+1/2'
'x+1/2, -y+1/2, z'

loop_
_atom_site_label
_atom_site_type_symbol
_atom_site_fract_x
_atom_site_fract_y
_atom_site_fract_z
_atom_site_U_iso_or_equiv
_atom_site_adp_type
_atom_site_occupancy
_atom_site_site_symmetry_order
_atom_site_calc_flag
_atom_site_refinement_flags_posn
_atom_site_refinement_flags_adp
_atom_site_refinement_flags_occupancy
_atom_site_disorder_assembly
_atom_site_disorder_group
Cr1 Cr -0.18528(9) 0.16252(12) 0.21742(13) 0.0176(5) Uani 1 1 d . . . . .
Cr2 Cr -0.31908(9) 0.15701(13) 0.23987(13) 0.0188(6) Uani 1 1 d . . . . .
Cr3 Cr -0.25032(10) 0.00159(11) 0.21570(15) 0.0179(5) Uani 1 1 d . . . . .
Cl1 Cl -0.10206(14) 0.23221(19) 0.2118(2) 0.0262(8) Uani 1 1 d . . . . .
Cl2 Cl -0.40406(15) 0.2198(2) 0.2590(2) 0.0268(9) Uani 1 1 d . . . . .
Cl3 Cl -0.24777(16) -0.13030(18) 0.2078(2) 0.0264(8) Uani 1 1 d . . . . .
Cl4 Cl -0.2315(2) 0.3199(3) 0.5158(3) 0.0553(14) Uani 1 1 d . . . . .
Cl5 Cl -0.28373(18) 0.3865(3) -0.0036(3) 0.0464(12) Uani 1 1 d . . . . .
Cl6 Cl -0.46340(17) -0.0338(2) 0.0430(3) 0.0418(12) Uani 1 1 d . . . . .
Cl7 Cl -0.38675(17) -0.0399(3) 0.5032(2) 0.0402(11) Uani 1 1 d . . . . .
Cl8 Cl -0.09948(19) 0.0045(3) -0.0619(3) 0.0483(12) Uani 1 1 d . . . . .
Cl9 Cl -0.04440(19) -0.0494(2) 0.3980(3) 0.0443(12) Uani 1 1 d . . . . .
O1 O -0.2519(4) 0.1067(4) 0.2229(6) 0.0169(19) Uani 1 1 d . . . . .
N1 N -0.2159(5) 0.2204(7) 0.3121(7) 0.025(3) Uani 1 1 d . . . . .
N2 N -0.2745(5) 0.2207(7) 0.3212(7) 0.024(3) Uani 1 1 d . . . . .
N3 N -0.2320(5) 0.2364(7) 0.1467(7) 0.025(3) Uani 1 1 d . . . . .
N4 N -0.2894(5) 0.2309(7) 0.1569(7) 0.020(3) Uani 1 1 d . . . . .
N5 N -0.3223(5) 0.0147(7) 0.1487(7) 0.020(3) Uani 1 1 d . . . . .
N6 N -0.3516(5) 0.0821(7) 0.1596(7) 0.019(3) Uani 1 1 d . . . . .
N7 N -0.3043(5) 0.0054(7) 0.3116(7) 0.023(3) Uani 1 1 d . . . . .
N8 N -0.3354(5) 0.0723(7) 0.3206(7) 0.022(3) Uani 1 1 d . . . . .
N9 N -0.1668(5) 0.0898(7) 0.1263(8) 0.021(3) Uani 1 1 d . . . . .
N10 N -0.1939(5) 0.0216(7) 0.1250(7) 0.018(3) Uani 1 1 d . . . . .
N11 N -0.1521(5) 0.0780(7) 0.2878(7) 0.019(3) Uani 1 1 d . . . . .
N12 N -0.1809(5) 0.0086(7) 0.2871(7) 0.018(3) Uani 1 1 d . . . . .
C1 C -0.1929(7) 0.2535(10) 0.3742(9) 0.036(4) Uani 1 1 d . . . . .
H1 H -0.153829 0.259421 0.384334 0.043 Uiso 1 1 calc R U . . .
C2 C -0.2379(7) 0.2788(10) 0.4232(10) 0.038(4) Uani 1 1 d . . . . .
C3 C -0.2873(7) 0.2560(9) 0.3863(9) 0.031(4) Uani 1 1 d . . . . .
H3 H -0.324316 0.264795 0.405361 0.038 Uiso 1 1 calc R U . . .
C4 C -0.2212(7) 0.2882(9) 0.0927(9) 0.029(4) Uani 1 1 d . . . . .
H4 H -0.184899 0.302851 0.074753 0.035 Uiso 1 1 calc R U . . .
C5 C -0.2727(6) 0.3179(8) 0.0663(9) 0.023(3) Uani 1 1 d . . . . .
C6 C -0.3134(7) 0.2791(8) 0.1092(9) 0.026(4) Uani 1 1 d . . . . .
H6 H -0.352897 0.286625 0.104567 0.031 Uiso 1 1 calc R U . . .
C7 C -0.4018(6) 0.0733(9) 0.1252(9) 0.021(3) Uani 1 1 d . . . . .
H7 H -0.430439 0.111037 0.124444 0.026 Uiso 1 1 calc R U . . .
C8 C -0.4065(6) 0.0032(9) 0.0915(9) 0.022(3) Uani 1 1 d . . . . .
C9 C -0.3549(6) -0.0318(9) 0.1066(9) 0.022(4) Uani 1 1 d . . . . .
H9 H -0.344493 -0.081357 0.089458 0.026 Uiso 1 1 calc R U . . .
C10 C -0.3667(6) 0.0659(10) 0.3838(9) 0.026(4) Uani 1 1 d . . . . .
H10 H -0.391251 0.104042 0.403706 0.031 Uiso 1 1 calc R U . . .
C11 C -0.3579(6) -0.0067(9) 0.4174(8) 0.022(4) Uani 1 1 d . . . . .
C12 C -0.3184(6) -0.0408(8) 0.3701(8) 0.020(3) Uani 1 1 d . . . . .
H12 H -0.303381 -0.090401 0.378137 0.024 Uiso 1 1 calc R U . . .
C13 C -0.1300(6) 0.0920(8) 0.0656(9) 0.022(4) Uani 1 1 d . . . . .
H13 H -0.104811 0.132593 0.054291 0.026 Uiso 1 1 calc R U . . .
C14 C -0.1351(6) 0.0255(9) 0.0227(9) 0.025(4) Uani 1 1 d . . . . .
C15 C -0.1743(6) -0.0170(8) 0.0641(9) 0.025(4) Uani 1 1 d . . . . .
H15 H -0.185690 -0.067216 0.050440 0.030 Uiso 1 1 calc R U . . .
C16 C -0.1046(7) 0.0678(8) 0.3239(8) 0.023(4) Uani 1 1 d . . . . .
H16 H -0.076478 0.105775 0.330468 0.028 Uiso 1 1 calc R U . . .
C17 C -0.1006(6) -0.0072(8) 0.3519(9) 0.022(3) Uani 1 1 d . . . . .
C18 C -0.1496(6) -0.0413(9) 0.3250(9) 0.023(4) Uani 1 1 d . . . . .
H18 H -0.159171 -0.093332 0.332741 0.027 Uiso 1 1 calc R U . . .
Cl10 Cl -0.2916(4) -0.0343(4) 0.6820(4) 0.116(3) Uani 1 1 d . . . . .
Cl11 Cl -0.2307(3) -0.0363(4) 0.8277(4) 0.082(2) Uani 1 1 d . . . . .
C67 C -0.2573(9) -0.0921(10) 0.7544(11) 0.055(5) Uani 1 1 d . . . . .
H67A H -0.284498 -0.128918 0.776792 0.066 Uiso 1 1 calc R U . . .
H67B H -0.226380 -0.121273 0.729381 0.066 Uiso 1 1 calc R U . . .
P1 P -0.09377(15) -0.3501(2) 0.3498(2) 0.0180(8) Uani 1 1 d . . . . .
C19 C -0.0845(6) -0.2969(9) 0.2600(10) 0.025(4) Uani 1 1 d . . . . .
C20 C -0.0862(6) -0.2179(8) 0.2599(10) 0.029(4) Uani 1 1 d . . . . .
H20 H -0.084966 -0.190465 0.308101 0.034 Uiso 1 1 calc R U . . .
C21 C -0.0898(7) -0.1805(11) 0.1911(10) 0.041(5) Uani 1 1 d . . . . .
H21 H -0.093091 -0.126555 0.191849 0.049 Uiso 1 1 calc R U . . .
C22 C -0.0887(7) -0.2167(12) 0.1206(11) 0.043(5) Uani 1 1 d . . . . .
H22 H -0.091710 -0.188305 0.073139 0.052 Uiso 1 1 calc R U . . .
C23 C -0.0834(7) -0.2948(11) 0.1179(11) 0.040(5) Uani 1 1 d . . . . .
H23 H -0.079879 -0.320648 0.068991 0.048 Uiso 1 1 calc R U . . .
C24 C -0.0832(7) -0.3347(10) 0.1877(10) 0.034(4) Uani 1 1 d . . . . .
H24 H -0.082151 -0.388808 0.186600 0.040 Uiso 1 1 calc R U . . .
C25 C -0.0574(6) -0.3079(8) 0.4322(9) 0.018(3) Uani 1 1 d . . . . .
C26 C -0.0757(6) -0.2386(9) 0.4612(9) 0.028(4) Uani 1 1 d . . . . .
H26 H -0.107302 -0.214243 0.437916 0.034 Uiso 1 1 calc R U . . .
C27 C -0.0479(6) -0.2041(9) 0.5244(9) 0.027(4) Uani 1 1 d . . . . .
H27 H -0.060556 -0.156178 0.543698 0.032 Uiso 1 1 calc R U . . .
C28 C -0.0030(6) -0.2388(9) 0.5584(9) 0.027(4) Uani 1 1 d . . . . .
H28 H 0.016017 -0.215117 0.601070 0.033 Uiso 1 1 calc R U . . .
C29 C 0.0148(6) -0.3078(9) 0.5310(9) 0.028(4) Uani 1 1 d . . . . .
H29 H 0.045541 -0.332209 0.556404 0.033 Uiso 1 1 calc R U . . .
C30 C -0.0104(6) -0.3437(8) 0.4674(9) 0.021(3) Uani 1 1 d . . . . .
H30 H 0.003516 -0.390858 0.448013 0.026 Uiso 1 1 calc R U . . .
C31 C -0.1660(6) -0.3462(8) 0.3747(8) 0.018(3) Uani 1 1 d . . . . .
C32 C -0.1837(6) -0.3781(8) 0.4479(9) 0.020(3) Uani 1 1 d . . . . .
H32 H -0.157601 -0.404350 0.480496 0.025 Uiso 1 1 calc R U . . .
C33 C -0.2389(6) -0.3703(9) 0.4708(8) 0.024(4) Uani 1 1 d . . . . .
H33 H -0.250907 -0.391927 0.519305 0.029 Uiso 1 1 calc R U . . .
C34 C -0.2767(6) -0.3320(10) 0.4248(9) 0.029(4) Uani 1 1 d . . . . .
H34 H -0.314629 -0.327077 0.441941 0.035 Uiso 1 1 calc R U . . .
C35 C -0.2607(6) -0.3004(9) 0.3541(10) 0.029(4) Uani 1 1 d . . . . .
H35 H -0.287609 -0.274242 0.322776 0.035 Uiso 1 1 calc R U . . .
C36 C -0.2046(6) -0.3067(9) 0.3280(8) 0.023(4) Uani 1 1 d . . . . .
H36 H -0.193247 -0.284579 0.279489 0.027 Uiso 1 1 calc R U . . .
C37 C -0.0691(6) -0.4450(8) 0.3324(9) 0.021(4) Uani 1 1 d . . . . .
C38 C -0.0147(7) -0.4559(9) 0.3069(10) 0.034(4) Uani 1 1 d . . . . .
H38 H 0.009912 -0.413370 0.302819 0.041 Uiso 1 1 calc R U . . .
C39 C 0.0050(7) -0.5280(9) 0.2871(9) 0.028(4) Uani 1 1 d . . . . .
H39 H 0.043213 -0.535183 0.272007 0.034 Uiso 1 1 calc R U . . .
C40 C -0.0315(8) -0.5891(11) 0.2895(12) 0.053(6) Uani 1 1 d . . . . .
H40 H -0.019215 -0.638174 0.273383 0.064 Uiso 1 1 calc R U . . .
C41 C -0.0863(8) -0.5786(10) 0.3156(15) 0.065(7) Uani 1 1 d . . . . .
H41 H -0.111074 -0.621115 0.318284 0.078 Uiso 1 1 calc R U . . .
C42 C -0.1056(7) -0.5072(9) 0.3379(12) 0.047(5) Uani 1 1 d . . . . .
H42 H -0.143050 -0.500672 0.356612 0.057 Uiso 1 1 calc R U . . .
P2 P -0.40491(16) -0.3669(2) 0.1220(2) 0.0206(9) Uani 1 1 d . . . . .
C43 C -0.4078(5) -0.3064(7) 0.2063(9) 0.017(3) Uani 1 1 d . . . . .
C44 C -0.3825(6) -0.2335(8) 0.2036(9) 0.026(4) Uani 1 1 d . . . . .
H44 H -0.364415 -0.217319 0.156604 0.031 Uiso 1 1 calc R U . . .
C45 C -0.3834(6) -0.1857(9) 0.2674(9) 0.029(4) Uani 1 1 d . . . . .
H45 H -0.367049 -0.136372 0.264092 0.034 Uiso 1 1 calc R U . . .
C46 C -0.4088(6) -0.2102(9) 0.3378(11) 0.031(4) Uani 1 1 d . . . . .
H46 H -0.409460 -0.177991 0.382714 0.038 Uiso 1 1 calc R U . . .
C47 C -0.4326(7) -0.2818(9) 0.3406(10) 0.028(4) Uani 1 1 d . . . . .
H47 H -0.449578 -0.298591 0.388166 0.034 Uiso 1 1 calc R U . . .
C48 C -0.4325(6) -0.3296(9) 0.2764(9) 0.025(4) Uani 1 1 d . . . . .
H48 H -0.449394 -0.378616 0.280120 0.030 Uiso 1 1 calc R U . . .
C49 C -0.3338(6) -0.3732(8) 0.0884(9) 0.020(3) Uani 1 1 d . . . . .
C50 C -0.2895(6) -0.3561(12) 0.1399(12) 0.050(5) Uani 1 1 d . . . . .
H50 H -0.296955 -0.342076 0.192912 0.060 Uiso 1 1 calc R U . . .
C51 C -0.2344(7) -0.3598(14) 0.1124(12) 0.061(7) Uani 1 1 d . . . . .
H51 H -0.204138 -0.344903 0.145612 0.074 Uiso 1 1 calc R U . . .
C52 C -0.2238(8) -0.3850(10) 0.0380(11) 0.046(5) Uani 1 1 d . . . . .
H52 H -0.185841 -0.389873 0.021159 0.055 Uiso 1 1 calc R U . . .
C53 C -0.2663(7) -0.4034(9) -0.0134(10) 0.031(4) Uani 1 1 d . . . . .
H53 H -0.258405 -0.419663 -0.065572 0.037 Uiso 1 1 calc R U . . .
C54 C -0.3223(6) -0.3972(8) 0.0142(9) 0.024(4) Uani 1 1 d . . . . .
H54 H -0.352538 -0.410219 -0.019885 0.029 Uiso 1 1 calc R U . . .
C55 C -0.4459(6) -0.3288(8) 0.0424(8) 0.020(3) Uani 1 1 d . . . . .
C56 C -0.4452(9) -0.2515(10) 0.0273(12) 0.060(6) Uani 1 1 d . . . . .
H56 H -0.424227 -0.218323 0.060408 0.073 Uiso 1 1 calc R U . . .
C57 C -0.4743(9) -0.2227(11) -0.0344(12) 0.062(6) Uani 1 1 d . . . . .
H57 H -0.473410 -0.169298 -0.043536 0.074 Uiso 1 1 calc R U . . .
C58 C -0.5059(8) -0.2691(10) -0.0856(10) 0.038(5) Uani 1 1 d . . . . .
H58 H -0.524794 -0.248234 -0.129961 0.046 Uiso 1 1 calc R U . . .
C59 C -0.5084(7) -0.3453(11) -0.0692(10) 0.041(5) Uani 1 1 d . . . . .
H59 H -0.530818 -0.378344 -0.100548 0.049 Uiso 1 1 calc R U . . .
C60 C -0.4772(7) -0.3743(10) -0.0051(10) 0.036(4) Uani 1 1 d . . . . .
H60 H -0.478083 -0.427488 0.005126 0.044 Uiso 1 1 calc R U . . .
C61 C -0.4300(6) -0.4590(8) 0.1510(9) 0.023(4) Uani 1 1 d . . . . .
C62 C -0.3911(7) -0.5121(9) 0.1805(11) 0.037(4) Uani 1 1 d . . . . .
H62 H -0.351933 -0.501074 0.179657 0.045 Uiso 1 1 calc R U . . .
C63 C -0.4103(6) -0.5808(8) 0.2108(11) 0.035(4) Uani 1 1 d . . . . .
H63 H -0.384266 -0.616677 0.231508 0.042 Uiso 1 1 calc R U . . .
C64 C -0.4670(6) -0.5971(8) 0.2111(10) 0.029(3) Uani 1 1 d . . . . .
H64 H -0.480018 -0.644093 0.232236 0.034 Uiso 1 1 calc R U . . .
C65 C -0.5047(7) -0.5456(11) 0.1808(10) 0.040(5) Uani 1 1 d . . . . .
H65 H -0.543576 -0.558470 0.179489 0.048 Uiso 1 1 calc R U . . .
C66 C -0.4879(6) -0.4761(9) 0.1524(9) 0.026(4) Uani 1 1 d . . . . .
H66 H -0.514779 -0.440150 0.134060 0.031 Uiso 1 1 calc R U . . .

loop_
_atom_site_aniso_label
_atom_site_aniso_U_11
_atom_site_aniso_U_22
_atom_site_aniso_U_33
_atom_site_aniso_U_23
_atom_site_aniso_U_13
_atom_site_aniso_U_12
Cr1 0.0127(11) 0.0167(12) 0.0234(13) 0.0032(11) -0.0005(11) -0.0012(9)
Cr2 0.0126(11) 0.0179(12) 0.0259(14) 0.0007(10) 0.0000(10) 0.0018(10)
Cr3 0.0109(9) 0.0167(10) 0.0263(12) 0.0014(11) 0.0002(10) 0.0000(10)
Cl1 0.0181(17) 0.0235(19) 0.037(2) 0.0003(19) 0.0022(18) -0.0055(15)
Cl2 0.0168(18) 0.025(2) 0.038(2) 0.0005(18) 0.0091(17) 0.0073(16)
Cl3 0.0237(16) 0.0149(15) 0.041(2) 0.0015(17) -0.0006(19) -0.0023(16)
Cl4 0.052(3) 0.058(3) 0.056(3) -0.028(3) -0.009(2) 0.011(2)
Cl5 0.041(2) 0.049(3) 0.049(3) 0.028(2) -0.001(2) 0.003(2)
Cl6 0.027(2) 0.034(2) 0.064(3) -0.002(2) -0.022(2) -0.0068(19)
Cl7 0.038(2) 0.050(3) 0.032(2) 0.007(2) 0.0043(19) -0.015(2)
Cl8 0.035(2) 0.063(3) 0.047(3) -0.018(2) 0.017(2) 0.001(2)
Cl9 0.033(2) 0.033(2) 0.067(3) 0.007(2) -0.026(2) 0.006(2)
O1 0.016(4) 0.011(4) 0.023(5) 0.000(5) -0.003(4) -0.002(5)
N1 0.022(7) 0.026(8) 0.025(8) 0.001(6) -0.003(6) 0.001(6)
N2 0.028(7) 0.019(7) 0.025(8) -0.002(6) -0.007(6) -0.001(6)
N3 0.022(7) 0.026(7) 0.026(7) -0.003(6) 0.004(6) -0.004(6)
N4 0.016(6) 0.020(7) 0.024(7) 0.000(6) -0.001(5) -0.004(6)
N5 0.009(6) 0.020(7) 0.031(7) 0.000(6) -0.004(5) -0.003(5)
N6 0.008(6) 0.021(7) 0.027(7) 0.005(6) 0.004(5) 0.009(5)
N7 0.024(7) 0.019(7) 0.027(7) -0.004(6) -0.010(6) -0.004(6)
N8 0.020(7) 0.026(7) 0.020(7) -0.001(6) -0.008(6) 0.007(6)
N9 0.003(6) 0.024(7) 0.035(8) 0.001(6) 0.003(5) -0.003(5)
N10 0.014(6) 0.017(7) 0.023(7) -0.001(6) -0.003(5) 0.004(5)
N11 0.011(6) 0.024(7) 0.022(7) 0.006(6) -0.001(5) -0.003(6)
N12 0.019(7) 0.019(7) 0.018(7) 0.002(5) 0.008(5) -0.004(6)
C1 0.039(10) 0.041(10) 0.028(10) -0.006(8) -0.008(8) 0.013(9)
C2 0.045(11) 0.041(11) 0.030(10) -0.012(8) -0.002(8) -0.002(9)
C3 0.032(9) 0.033(10) 0.029(10) -0.004(8) -0.006(8) 0.004(8)
C4 0.039(10) 0.027(9) 0.022(9) 0.014(7) 0.007(7) 0.010(8)
C5 0.020(7) 0.026(8) 0.024(9) 0.004(7) 0.003(7) -0.008(7)
C6 0.032(9) 0.024(9) 0.021(8) 0.003(7) -0.007(7) 0.001(7)
C7 0.007(7) 0.032(9) 0.025(8) 0.001(7) -0.001(6) 0.008(7)
C8 0.015(7) 0.026(9) 0.026(8) -0.003(7) 0.002(7) -0.002(7)
C9 0.018(8) 0.019(8) 0.029(9) -0.001(7) 0.005(7) -0.007(7)
C10 0.008(7) 0.047(11) 0.022(9) -0.014(8) -0.003(6) 0.000(7)
C11 0.013(7) 0.034(9) 0.020(8) 0.008(7) 0.002(6) -0.007(7)
C12 0.025(8) 0.019(8) 0.017(8) 0.005(6) -0.005(7) -0.004(7)
C13 0.007(7) 0.025(8) 0.034(10) 0.003(7) -0.002(7) 0.002(6)
C14 0.012(7) 0.034(9) 0.029(9) 0.003(7) -0.002(7) 0.004(7)
C15 0.025(8) 0.018(8) 0.032(9) -0.004(7) 0.004(7) 0.008(7)
C16 0.033(10) 0.018(8) 0.019(8) -0.002(7) 0.000(7) -0.002(7)
C17 0.007(7) 0.019(8) 0.041(9) 0.006(7) -0.005(6) 0.004(6)
C18 0.015(8) 0.019(8) 0.035(9) 0.005(7) -0.001(7) 0.008(7)
Cl10 0.205(9) 0.080(5) 0.062(4) 0.007(4) 0.009(5) 0.052(5)
Cl11 0.076(4) 0.068(4) 0.103(5) -0.034(4) 0.007(4) -0.003(3)
C67 0.082(15) 0.033(10) 0.049(13) -0.008(9) 0.007(12) 0.011(11)
P1 0.0122(18) 0.018(2) 0.024(2) 0.0005(17) 0.0026(16) 0.0002(16)
C19 0.012(7) 0.034(10) 0.030(9) -0.004(8) -0.003(7) -0.004(7)
C20 0.037(9) 0.024(9) 0.025(9) 0.002(7) 0.008(8) 0.002(7)
C21 0.041(11) 0.044(11) 0.037(12) 0.011(9) 0.007(9) 0.011(9)
C22 0.020(9) 0.071(15) 0.038(11) 0.011(11) -0.006(8) -0.001(9)
C23 0.033(10) 0.051(13) 0.035(11) 0.002(10) 0.001(8) -0.009(9)
C24 0.029(9) 0.033(10) 0.039(11) -0.010(8) 0.001(8) -0.008(8)
C25 0.013(7) 0.018(8) 0.023(8) 0.003(7) 0.005(6) -0.002(6)
C26 0.024(8) 0.032(10) 0.029(9) -0.006(7) -0.010(7) 0.001(7)
C27 0.026(8) 0.021(8) 0.033(10) -0.003(7) 0.002(7) 0.000(7)
C28 0.022(8) 0.034(10) 0.026(9) -0.005(8) 0.000(7) -0.008(8)
C29 0.023(8) 0.040(10) 0.019(9) 0.003(8) 0.001(7) 0.008(8)
C30 0.014(7) 0.023(8) 0.028(9) -0.004(7) 0.001(6) -0.002(6)
C31 0.026(8) 0.011(7) 0.018(8) 0.000(6) 0.002(6) 0.001(6)
C32 0.015(7) 0.024(8) 0.023(8) 0.005(7) -0.006(6) 0.008(7)
C33 0.024(8) 0.034(9) 0.013(8) 0.011(7) 0.003(6) -0.002(7)
C34 0.011(7) 0.053(11) 0.023(9) 0.000(8) 0.001(7) 0.003(7)
C35 0.023(8) 0.036(9) 0.027(9) -0.004(8) -0.006(7) 0.013(7)
C36 0.021(8) 0.037(10) 0.011(8) -0.001(7) 0.004(6) 0.008(7)
C37 0.010(7) 0.022(8) 0.032(9) -0.009(7) -0.007(6) -0.001(6)
C38 0.040(11) 0.025(10) 0.037(10) -0.014(8) -0.006(8) -0.001(8)
C39 0.020(8) 0.034(10) 0.031(10) -0.014(8) -0.010(7) 0.012(7)
C40 0.055(13) 0.030(11) 0.074(15) -0.014(10) -0.009(11) 0.024(10)
C41 0.031(11) 0.024(10) 0.14(2) -0.011(12) 0.012(12) -0.006(9)
C42 0.028(10) 0.033(10) 0.081(15) -0.015(10) -0.002(10) 0.008(8)
P2 0.019(2) 0.020(2) 0.023(2) -0.0009(17) -0.0015(17) -0.0014(17)
C43 0.014(7) 0.009(7) 0.029(9) 0.009(7) -0.002(7) 0.006(5)
C44 0.027(8) 0.024(8) 0.027(9) 0.000(7) 0.011(7) -0.016(7)
C45 0.020(8) 0.037(9) 0.030(9) -0.012(8) 0.001(7) -0.011(7)
C46 0.020(9) 0.024(9) 0.050(12) -0.015(8) -0.002(8) 0.012(7)
C47 0.035(10) 0.023(9) 0.026(9) 0.000(7) 0.000(7) 0.001(7)
C48 0.028(9) 0.024(9) 0.024(9) -0.004(7) -0.009(7) 0.004(7)
C49 0.019(8) 0.016(8) 0.026(9) -0.001(7) 0.003(7) 0.006(7)
C50 0.015(8) 0.079(15) 0.056(13) -0.016(11) -0.005(8) 0.010(9)
C51 0.024(10) 0.112(19) 0.048(13) -0.037(13) 0.004(9) 0.000(11)
C52 0.038(10) 0.052(12) 0.049(12) -0.018(10) 0.013(10) 0.012(9)
C53 0.036(9) 0.029(9) 0.028(9) -0.003(7) 0.008(8) 0.001(8)
C54 0.025(8) 0.021(8) 0.026(9) 0.002(7) 0.001(7) -0.006(7)
C55 0.018(7) 0.025(8) 0.019(8) -0.007(7) -0.008(6) 0.006(7)
C56 0.096(17) 0.019(9) 0.066(14) 0.014(9) -0.042(13) -0.006(10)
C57 0.102(18) 0.037(12) 0.046(13) 0.010(10) -0.025(13) 0.006(12)
C58 0.051(12) 0.039(12) 0.023(10) -0.009(8) -0.012(8) 0.013(10)
C59 0.040(10) 0.065(13) 0.018(9) 0.004(9) -0.014(8) -0.006(10)
C60 0.036(10) 0.037(10) 0.036(10) 0.003(8) -0.002(8) -0.011(8)
C61 0.025(8) 0.020(8) 0.022(9) -0.009(7) 0.000(7) 0.002(7)
C62 0.024(8) 0.030(10) 0.058(11) -0.010(9) -0.004(8) -0.002(8)
C63 0.041(9) 0.018(8) 0.045(10) 0.011(9) -0.008(9) 0.004(7)
C64 0.036(9) 0.016(7) 0.033(9) -0.006(8) 0.005(9) -0.002(7)
C65 0.032(10) 0.057(12) 0.031(10) 0.003(9) 0.001(8) -0.014(9)
C66 0.016(8) 0.036(10) 0.025(9) 0.007(7) -0.002(7) 0.002(7)

loop_
_atom_type_symbol
_atom_type_description
_atom_type_scat_dispersion_real
_atom_type_scat_dispersion_imag
_atom_type_scat_source
C C 0.0033 0.0016 'International Tables Vol C Tables 4.2.6.8 and 6.1.1.4'
H H 0.0000 0.0000 'International Tables Vol C Tables 4.2.6.8 and 6.1.1.4'
Cl Cl 0.1484 0.1585 'International Tables Vol C Tables 4.2.6.8 and 6.1.1.4'
Cr Cr 0.3209 0.6236 'International Tables Vol C Tables 4.2.6.8 and 6.1.1.4'
N N 0.0061 0.0033 'International Tables Vol C Tables 4.2.6.8 and 6.1.1.4'
O O 0.0106 0.0060 'International Tables Vol C Tables 4.2.6.8 and 6.1.1.4'
P P 0.1023 0.0942 'International Tables Vol C Tables 4.2.6.8 and 6.1.1.4'

loop_
_geom_angle_atom_site_label_1
_geom_angle_atom_site_label_2
_geom_angle_atom_site_label_3
_geom_angle
_geom_angle_site_symmetry_1
_geom_angle_site_symmetry_3
_geom_angle_publ_flag
O1 Cr1 Cl1 179.5(4) . . ?
O1 Cr1 N1 85.4(5) . . ?
O1 Cr1 N3 84.5(4) . . ?
O1 Cr1 N9 83.8(4) . . ?
O1 Cr1 N11 85.3(4) . . ?
N1 Cr1 Cl1 94.2(4) . . ?
N1 Cr1 N3 87.5(5) . . ?
N1 Cr1 N9 169.0(5) . . ?
N1 Cr1 N11 92.1(5) . . ?
N3 Cr1 Cl1 95.8(4) . . ?
N9 Cr1 Cl1 96.5(3) . . ?
N9 Cr1 N3 93.8(5) . . ?
N9 Cr1 N11 84.7(5) . . ?
N11 Cr1 Cl1 94.4(3) . . ?
N11 Cr1 N3 169.7(5) . . ?
O1 Cr2 Cl2 179.0(4) . . ?
O1 Cr2 N2 85.5(5) . . ?
O1 Cr2 N4 84.1(4) . . ?
O1 Cr2 N6 85.1(4) . . ?
O1 Cr2 N8 85.5(4) . . ?
N2 Cr2 Cl2 95.4(4) . . ?
N4 Cr2 Cl2 95.5(4) . . ?
N4 Cr2 N2 86.6(5) . . ?
N4 Cr2 N6 94.5(5) . . ?
N4 Cr2 N8 169.6(5) . . ?
N6 Cr2 Cl2 94.0(3) . . ?
N6 Cr2 N2 170.3(5) . . ?
N6 Cr2 N8 84.8(5) . . ?
N8 Cr2 Cl2 95.0(4) . . ?
N8 Cr2 N2 92.4(5) . . ?
O1 Cr3 Cl3 179.4(4) . . ?
O1 Cr3 N5 84.7(5) . . ?
O1 Cr3 N7 84.4(5) . . ?
O1 Cr3 N10 83.9(5) . . ?
O1 Cr3 N12 85.3(5) . . ?
N5 Cr3 Cl3 95.8(4) . . ?
N5 Cr3 N7 85.3(5) . . ?
N5 Cr3 N10 96.1(5) . . ?
N7 Cr3 Cl3 95.4(4) . . ?
N10 Cr3 Cl3 96.3(3) . . ?
N10 Cr3 N7 168.1(5) . . ?
N12 Cr3 Cl3 94.2(4) . . ?
N12 Cr3 N5 169.8(4) . . ?
N12 Cr3 N7 91.7(5) . . ?
N12 Cr3 N10 84.8(4) . . ?
Cr2 O1 Cr1 119.3(4) . . ?
Cr2 O1 Cr3 120.4(5) . . ?
Cr3 O1 Cr1 120.2(5) . . ?
N2 N1 Cr1 116.3(9) . . ?
C1 N1 Cr1 134.7(11) . . ?
C1 N1 N2 108.6(13) . . ?
N1 N2 Cr2 115.6(9) . . ?
C3 N2 Cr2 134.8(11) . . ?
C3 N2 N1 109.0(13) . . ?
N4 N3 Cr1 114.2(9) . . ?
C4 N3 Cr1 136.6(11) . . ?
C4 N3 N4 109.2(13) . . ?
N3 N4 Cr2 118.3(9) . . ?
C6 N4 Cr2 133.7(10) . . ?
C6 N4 N3 108.1(12) . . ?
N6 N5 Cr3 115.9(9) . . ?
C9 N5 Cr3 135.0(10) . . ?
C9 N5 N6 107.6(11) . . ?
N5 N6 Cr2 116.7(8) . . ?
C7 N6 Cr2 134.6(10) . . ?
C7 N6 N5 106.9(12) . . ?
N8 N7 Cr3 116.1(9) . . ?
C12 N7 Cr3 136.5(11) . . ?
C12 N7 N8 107.5(12) . . ?
N7 N8 Cr2 115.9(9) . . ?
C10 N8 Cr2 135.5(11) . . ?
C10 N8 N7 108.5(13) . . ?
N10 N9 Cr1 117.3(9) . . ?
C13 N9 Cr1 134.1(10) . . ?
C13 N9 N10 108.6(12) . . ?
N9 N10 Cr3 116.3(9) . . ?
C15 N10 Cr3 136.3(10) . . ?
C15 N10 N9 107.3(12) . . ?
N12 N11 Cr1 115.8(9) . . ?
C16 N11 Cr1 134.9(11) . . ?
C16 N11 N12 108.0(12) . . ?
N11 N12 Cr3 116.8(9) . . ?
C18 N12 Cr3 134.7(10) . . ?
C18 N12 N11 107.4(12) . . ?
N1 C1 H1 126.5 . . ?
N1 C1 C2 107.1(15) . . ?
C2 C1 H1 126.5 . . ?
C1 C2 Cl4 126.3(13) . . ?
C3 C2 Cl4 127.1(14) . . ?
C3 C2 C1 106.3(14) . . ?
N2 C3 C2 108.9(15) . . ?
N2 C3 H3 125.5 . . ?
C2 C3 H3 125.5 . . ?
N3 C4 H4 126.0 . . ?
N3 C4 C5 108.1(14) . . ?
C5 C4 H4 126.0 . . ?
C4 C5 Cl5 128.1(11) . . ?
C6 C5 Cl5 127.1(12) . . ?
C6 C5 C4 104.8(13) . . ?
N4 C6 C5 109.9(14) . . ?
N4 C6 H6 125.1 . . ?
C5 C6 H6 125.1 . . ?
N6 C7 H7 124.4 . . ?
N6 C7 C8 111.2(13) . . ?
C8 C7 H7 124.4 . . ?
C7 C8 Cl6 127.6(12) . . ?
C7 C8 C9 104.3(13) . . ?
C9 C8 Cl6 128.0(12) . . ?
N5 C9 C8 109.9(13) . . ?
N5 C9 H9 125.1 . . ?
C8 C9 H9 125.1 . . ?
N8 C10 H10 125.5 . . ?
N8 C10 C11 109.0(13) . . ?
C11 C10 H10 125.5 . . ?
C10 C11 Cl7 126.4(12) . . ?
C12 C11 Cl7 128.5(12) . . ?
C12 C11 C10 104.9(13) . . ?
N7 C12 C11 110.1(13) . . ?
N7 C12 H12 124.9 . . ?
C11 C12 H12 124.9 . . ?
N9 C13 H13 125.6 . . ?
N9 C13 C14 108.8(13) . . ?
C14 C13 H13 125.6 . . ?
C13 C14 Cl8 125.7(12) . . ?
C13 C14 C15 104.2(13) . . ?
C15 C14 Cl8 130.1(13) . . ?
N10 C15 C14 111.0(13) . . ?
N10 C15 H15 124.5 . . ?
C14 C15 H15 124.5 . . ?
N11 C16 H16 124.8 . . ?
N11 C16 C17 110.4(14) . . ?
C17 C16 H16 124.8 . . ?
C16 C17 Cl9 127.7(12) . . ?
C18 C17 Cl9 128.1(11) . . ?
C18 C17 C16 103.7(13) . . ?
N12 C18 C17 110.4(13) . . ?
N12 C18 H18 124.8 . . ?
C17 C18 H18 124.8 . . ?
Cl10 C67 H67A 109.6 . . ?
Cl10 C67 H67B 109.6 . . ?
Cl11 C67 Cl10 110.1(10) . . ?
Cl11 C67 H67A 109.6 . . ?
Cl11 C67 H67B 109.6 . . ?
H67A C67 H67B 108.1 . . ?
C19 P1 C25 112.6(7) . . ?
C31 P1 C19 107.6(7) . . ?
C31 P1 C25 105.2(6) . . ?
C31 P1 C37 113.2(7) . . ?
C37 P1 C19 107.6(7) . . ?
C37 P1 C25 110.7(7) . . ?
C20 C19 P1 121.0(13) . . ?
C20 C19 C24 118.3(16) . . ?
C24 C19 P1 120.1(12) . . ?
C19 C20 H20 120.3 . . ?
C21 C20 C19 119.4(17) . . ?
C21 C20 H20 120.3 . . ?
C20 C21 H21 118.7 . . ?
C20 C21 C22 122.6(18) . . ?
C22 C21 H21 118.7 . . ?
C21 C22 H22 120.1 . . ?
C21 C22 C23 119.8(18) . . ?
C23 C22 H22 120.1 . . ?
C22 C23 H23 120.7 . . ?
C24 C23 C22 118.6(18) . . ?
C24 C23 H23 120.7 . . ?
C19 C24 H24 119.5 . . ?
C23 C24 C19 121.1(17) . . ?
C23 C24 H24 119.5 . . ?
C26 C25 P1 119.1(11) . . ?
C26 C25 C30 119.2(13) . . ?
C30 C25 P1 121.6(11) . . ?
C25 C26 H26 119.8 . . ?
C25 C26 C27 120.4(14) . . ?
C27 C26 H26 119.8 . . ?
C26 C27 H27 119.9 . . ?
C28 C27 C26 120.1(15) . . ?
C28 C27 H27 119.9 . . ?
C27 C28 H28 120.1 . . ?
C27 C28 C29 119.8(15) . . ?
C29 C28 H28 120.1 . . ?
C28 C29 H29 118.8 . . ?
C28 C29 C30 122.3(15) . . ?
C30 C29 H29 118.8 . . ?
C25 C30 H30 121.0 . . ?
C29 C30 C25 118.0(14) . . ?
C29 C30 H30 121.0 . . ?
C32 C31 P1 118.6(11) . . ?
C36 C31 P1 121.3(11) . . ?
C36 C31 C32 119.8(13) . . ?
C31 C32 H32 120.4 . . ?
C33 C32 C31 119.3(13) . . ?
C33 C32 H32 120.4 . . ?
C32 C33 H33 119.5 . . ?
C34 C33 C32 120.9(14) . . ?
C34 C33 H33 119.5 . . ?
C33 C34 H34 119.5 . . ?
C33 C34 C35 121.0(13) . . ?
C35 C34 H34 119.5 . . ?
C34 C35 H35 119.8 . . ?
C34 C35 C36 120.3(14) . . ?
C36 C35 H35 119.8 . . ?
C31 C36 C35 118.7(14) . . ?
C31 C36 H36 120.6 . . ?
C35 C36 H36 120.6 . . ?
C38 C37 P1 119.2(12) . . ?
C38 C37 C42 119.7(14) . . ?
C42 C37 P1 120.8(11) . . ?
C37 C38 H38 119.4 . . ?
C37 C38 C39 121.3(16) . . ?
C39 C38 H38 119.4 . . ?
C38 C39 H39 120.4 . . ?
C40 C39 C38 119.1(15) . . ?
C40 C39 H39 120.4 . . ?
C39 C40 H40 120.1 . . ?
C39 C40 C41 119.9(16) . . ?
C41 C40 H40 120.1 . . ?
C40 C41 H41 119.4 . . ?
C42 C41 C40 121.1(17) . . ?
C42 C41 H41 119.4 . . ?
C37 C42 H42 120.6 . . ?
C41 C42 C37 118.8(16) . . ?
C41 C42 H42 120.6 . . ?
C43 P2 C49 109.3(7) . . ?
C43 P2 C55 111.2(6) . . ?
C43 P2 C61 107.6(7) . . ?
C49 P2 C55 107.2(7) . . ?
C49 P2 C61 110.3(7) . . ?
C61 P2 C55 111.2(7) . . ?
C44 C43 P2 119.8(12) . . ?
C48 C43 P2 122.1(10) . . ?
C48 C43 C44 118.1(14) . . ?
C43 C44 H44 119.3 . . ?
C45 C44 C43 121.5(14) . . ?
C45 C44 H44 119.3 . . ?
C44 C45 H45 120.3 . . ?
C44 C45 C46 119.4(14) . . ?
C46 C45 H45 120.3 . . ?
C45 C46 H46 120.5 . . ?
C47 C46 C45 119.0(15) . . ?
C47 C46 H46 120.5 . . ?
C46 C47 H47 119.1 . . ?
C48 C47 C46 121.9(16) . . ?
C48 C47 H47 119.1 . . ?
C43 C48 H48 119.9 . . ?
C47 C48 C43 120.1(15) . . ?
C47 C48 H48 119.9 . . ?
C50 C49 P2 119.8(12) . . ?
C54 C49 P2 120.4(12) . . ?
C54 C49 C50 119.7(14) . . ?
C49 C50 H50 120.4 . . ?
C51 C50 C49 119.2(17) . . ?
C51 C50 H50 120.4 . . ?
C50 C51 H51 120.0 . . ?
C52 C51 C50 120.0(18) . . ?
C52 C51 H51 120.0 . . ?
C51 C52 H52 119.0 . . ?
C51 C52 C53 122.0(16) . . ?
C53 C52 H52 119.0 . . ?
C52 C53 H53 121.2 . . ?
C52 C53 C54 117.5(15) . . ?
C54 C53 H53 121.2 . . ?
C49 C54 C53 121.4(15) . . ?
C49 C54 H54 119.3 . . ?
C53 C54 H54 119.3 . . ?
C56 C55 P2 119.9(12) . . ?
C60 C55 P2 121.8(12) . . ?
C60 C55 C56 118.3(15) . . ?
C55 C56 H56 119.9 . . ?
C57 C56 C55 120.2(18) . . ?
C57 C56 H56 119.9 . . ?
C56 C57 H57 118.8 . . ?
C56 C57 C58 122.4(18) . . ?
C58 C57 H57 118.8 . . ?
C57 C58 H58 121.2 . . ?
C59 C58 C57 117.6(16) . . ?
C59 C58 H58 121.2 . . ?
C58 C59 H59 120.5 . . ?
C58 C59 C60 119.1(17) . . ?
C60 C59 H59 120.5 . . ?
C55 C60 C59 122.4(16) . . ?
C55 C60 H60 118.8 . . ?
C59 C60 H60 118.8 . . ?
C62 C61 P2 118.5(11) . . ?
C62 C61 C66 119.7(14) . . ?
C66 C61 P2 121.5(12) . . ?
C61 C62 H62 120.3 . . ?
C63 C62 C61 119.5(14) . . ?
C63 C62 H62 120.3 . . ?
C62 C63 H63 119.9 . . ?
C64 C63 C62 120.3(14) . . ?
C64 C63 H63 119.9 . . ?
C63 C64 H64 120.0 . . ?
C65 C64 C63 120.0(15) . . ?
C65 C64 H64 120.0 . . ?
C64 C65 H65 119.1 . . ?
C66 C65 C64 121.8(15) . . ?
C66 C65 H65 119.1 . . ?
C61 C66 H66 120.6 . . ?
C65 C66 C61 118.7(15) . . ?
C65 C66 H66 120.6 . . ?

loop_
_geom_bond_atom_site_label_1
_geom_bond_atom_site_label_2
_geom_bond_distance
_geom_bond_site_symmetry_2
_geom_bond_publ_flag
Cr1 Cl1 2.326(4) . ?
Cr1 O1 1.864(9) . ?
Cr1 N1 2.036(13) . ?
Cr1 N3 2.085(13) . ?
Cr1 N9 2.052(13) . ?
Cr1 N11 2.060(12) . ?
Cr2 Cl2 2.322(4) . ?
Cr2 O1 1.845(10) . ?
Cr2 N2 2.067(12) . ?
Cr2 N4 2.040(12) . ?
Cr2 N6 2.045(13) . ?
Cr2 N8 2.058(13) . ?
Cr3 Cl3 2.318(4) . ?
Cr3 O1 1.847(7) . ?
Cr3 N5 2.066(12) . ?
Cr3 N7 2.075(13) . ?
Cr3 N10 2.071(12) . ?
Cr3 N12 2.050(12) . ?
Cl4 C2 1.737(16) . ?
Cl5 C5 1.710(15) . ?
Cl6 C8 1.710(15) . ?
Cl7 C11 1.712(15) . ?
Cl8 C14 1.708(16) . ?
Cl9 C17 1.716(14) . ?
N1 N2 1.402(18) . ?
N1 C1 1.32(2) . ?
N2 C3 1.30(2) . ?
N3 N4 1.378(17) . ?
N3 C4 1.316(19) . ?
N4 C6 1.302(18) . ?
N5 N6 1.383(16) . ?
N5 C9 1.332(18) . ?
N6 C7 1.336(18) . ?
N7 N8 1.393(17) . ?
N7 C12 1.325(18) . ?
N8 C10 1.310(19) . ?
N9 N10 1.359(16) . ?
N9 C13 1.352(19) . ?
N10 C15 1.320(18) . ?
N11 N12 1.397(16) . ?
N11 C16 1.296(19) . ?
N12 C18 1.317(18) . ?
C1 H1 0.9500 . ?
C1 C2 1.42(2) . ?
C2 C3 1.39(2) . ?
C3 H3 0.9500 . ?
C4 H4 0.9500 . ?
C4 C5 1.40(2) . ?
C5 C6 1.39(2) . ?
C6 H6 0.9500 . ?
C7 H7 0.9500 . ?
C7 C8 1.36(2) . ?
C8 C9 1.39(2) . ?
C9 H9 0.9500 . ?
C10 H10 0.9500 . ?
C10 C11 1.41(2) . ?
C11 C12 1.37(2) . ?
C12 H12 0.9500 . ?
C13 H13 0.9500 . ?
C13 C14 1.38(2) . ?
C14 C15 1.39(2) . ?
C15 H15 0.9500 . ?
C16 H16 0.9500 . ?
C16 C17 1.40(2) . ?
C17 C18 1.38(2) . ?
C18 H18 0.9500 . ?
Cl10 C67 1.79(2) . ?
Cl11 C67 1.704(19) . ?
C67 H67A 0.9900 . ?
C67 H67B 0.9900 . ?
P1 C19 1.802(17) . ?
P1 C25 1.804(15) . ?
P1 C31 1.769(15) . ?
P1 C37 1.788(14) . ?
C19 C20 1.39(2) . ?
C19 C24 1.40(2) . ?
C20 H20 0.9500 . ?
C20 C21 1.34(2) . ?
C21 H21 0.9500 . ?
C21 C22 1.36(3) . ?
C22 H22 0.9500 . ?
C22 C23 1.38(3) . ?
C23 H23 0.9500 . ?
C23 C24 1.37(2) . ?
C24 H24 0.9500 . ?
C25 C26 1.38(2) . ?
C25 C30 1.41(2) . ?
C26 H26 0.9500 . ?
C26 C27 1.40(2) . ?
C27 H27 0.9500 . ?
C27 C28 1.36(2) . ?
C28 H28 0.9500 . ?
C28 C29 1.36(2) . ?
C29 H29 0.9500 . ?
C29 C30 1.39(2) . ?
C30 H30 0.9500 . ?
C31 C32 1.43(2) . ?
C31 C36 1.40(2) . ?
C32 H32 0.9500 . ?
C32 C33 1.373(19) . ?
C33 H33 0.9500 . ?
C33 C34 1.37(2) . ?
C34 H34 0.9500 . ?
C34 C35 1.38(2) . ?
C35 H35 0.9500 . ?
C35 C36 1.41(2) . ?
C36 H36 0.9500 . ?
C37 C38 1.38(2) . ?
C37 C42 1.40(2) . ?
C38 H38 0.9500 . ?
C38 C39 1.39(2) . ?
C39 H39 0.9500 . ?
C39 C40 1.38(2) . ?
C40 H40 0.9500 . ?
C40 C41 1.39(3) . ?
C41 H41 0.9500 . ?
C41 C42 1.39(2) . ?
C42 H42 0.9500 . ?
P2 C43 1.782(16) . ?
P2 C49 1.786(14) . ?
P2 C55 1.795(14) . ?
P2 C61 1.790(15) . ?
C43 C44 1.415(19) . ?
C43 C48 1.39(2) . ?
C44 H44 0.9500 . ?
C44 C45 1.37(2) . ?
C45 H45 0.9500 . ?
C45 C46 1.41(2) . ?
C46 H46 0.9500 . ?
C46 C47 1.38(2) . ?
C47 H47 0.9500 . ?
C47 C48 1.37(2) . ?
C48 H48 0.9500 . ?
C49 C50 1.40(2) . ?
C49 C54 1.36(2) . ?
C50 H50 0.9500 . ?
C50 C51 1.39(2) . ?
C51 H51 0.9500 . ?
C51 C52 1.36(3) . ?
C52 H52 0.9500 . ?
C52 C53 1.37(2) . ?
C53 H53 0.9500 . ?
C53 C54 1.41(2) . ?
C54 H54 0.9500 . ?
C55 C56 1.38(2) . ?
C55 C60 1.35(2) . ?
C56 H56 0.9500 . ?
C56 C57 1.35(3) . ?
C57 H57 0.9500 . ?
C57 C58 1.41(3) . ?
C58 H58 0.9500 . ?
C58 C59 1.37(2) . ?
C59 H59 0.9500 . ?
C59 C60 1.41(2) . ?
C60 H60 0.9500 . ?
C61 C62 1.40(2) . ?
C61 C66 1.41(2) . ?
C62 H62 0.9500 . ?
C62 C63 1.39(2) . ?
C63 H63 0.9500 . ?
C63 C64 1.38(2) . ?
C64 H64 0.9500 . ?
C64 C65 1.37(2) . ?
C65 H65 0.9500 . ?
C65 C66 1.37(2) . ?
C66 H66 0.9500 . ?

loop_
_geom_torsion_atom_site_label_1
_geom_torsion_atom_site_label_2
_geom_torsion_atom_site_label_3
_geom_torsion_atom_site_label_4
_geom_torsion
_geom_torsion_site_symmetry_1
_geom_torsion_site_symmetry_2
_geom_torsion_site_symmetry_3
_geom_torsion_site_symmetry_4
_geom_torsion_publ_flag
Cr1 N1 N2 Cr2 3.3(13) . . . . ?
Cr1 N1 N2 C3 176.5(10) . . . . ?
Cr1 N1 C1 C2 -175.0(11) . . . . ?
Cr1 N3 N4 Cr2 2.4(13) . . . . ?
Cr1 N3 N4 C6 -179.5(9) . . . . ?
Cr1 N3 C4 C5 179.3(11) . . . . ?
Cr1 N9 N10 Cr3 0.2(12) . . . . ?
Cr1 N9 N10 C15 -177.6(9) . . . . ?
Cr1 N9 C13 C14 178.7(11) . . . . ?
Cr1 N11 N12 Cr3 0.8(12) . . . . ?
Cr1 N11 N12 C18 170.5(9) . . . . ?
Cr1 N11 C16 C17 -168.9(11) . . . . ?
Cr2 N2 C3 C2 170.0(12) . . . . ?
Cr2 N4 C6 C5 177.7(10) . . . . ?
Cr2 N6 C7 C8 -164.1(11) . . . . ?
Cr2 N8 C10 C11 -176.9(10) . . . . ?
Cr3 N5 N6 Cr2 -0.1(12) . . . . ?
Cr3 N5 N6 C7 -167.0(9) . . . . ?
Cr3 N5 C9 C8 163.4(11) . . . . ?
Cr3 N7 N8 Cr2 -2.8(12) . . . . ?
Cr3 N7 N8 C10 -179.3(9) . . . . ?
Cr3 N7 C12 C11 -179.8(11) . . . . ?
Cr3 N10 C15 C14 -178.6(10) . . . . ?
Cr3 N12 C18 C17 167.6(11) . . . . ?
Cl4 C2 C3 N2 -173.5(13) . . . . ?
Cl5 C5 C6 N4 179.9(11) . . . . ?
Cl6 C8 C9 N5 -177.6(11) . . . . ?
Cl7 C11 C12 N7 -176.0(11) . . . . ?
Cl8 C14 C15 N10 -177.0(11) . . . . ?
Cl9 C17 C18 N12 -175.0(12) . . . . ?
N1 Cr1 O1 Cr2 43.4(7) . . . . ?
N1 Cr1 O1 Cr3 -133.9(7) . . . . ?
N1 N2 C3 C2 -1.2(18) . . . . ?
N1 C1 C2 Cl4 175.0(13) . . . . ?
N1 C1 C2 C3 2(2) . . . . ?
N2 Cr2 O1 Cr1 -41.9(7) . . . . ?
N2 Cr2 O1 Cr3 135.4(7) . . . . ?
N2 N1 C1 C2 -2.4(18) . . . . ?
N3 Cr1 O1 Cr2 -44.5(6) . . . . ?
N3 Cr1 O1 Cr3 138.2(7) . . . . ?
N3 N4 C6 C5 -0.1(17) . . . . ?
N3 C4 C5 Cl5 -179.9(12) . . . . ?
N3 C4 C5 C6 0.0(17) . . . . ?
N4 Cr2 O1 Cr1 45.2(6) . . . . ?
N4 Cr2 O1 Cr3 -137.5(7) . . . . ?
N4 N3 C4 C5 0.0(17) . . . . ?
N5 Cr3 O1 Cr1 -140.4(7) . . . . ?
N5 Cr3 O1 Cr2 42.3(6) . . . . ?
N5 N6 C7 C8 -0.6(16) . . . . ?
N6 Cr2 O1 Cr1 140.2(7) . . . . ?
N6 Cr2 O1 Cr3 -42.5(6) . . . . ?
N6 N5 C9 C8 -1.9(16) . . . . ?
N6 C7 C8 Cl6 178.6(11) . . . . ?
N6 C7 C8 C9 -0.5(17) . . . . ?
N7 Cr3 O1 Cr1 133.9(7) . . . . ?
N7 Cr3 O1 Cr2 -43.4(6) . . . . ?
N7 N8 C10 C11 -1.3(16) . . . . ?
N8 Cr2 O1 Cr1 -134.7(7) . . . . ?
N8 Cr2 O1 Cr3 42.6(6) . . . . ?
N8 N7 C12 C11 0.1(15) . . . . ?
N8 C10 C11 Cl7 176.6(11) . . . . ?
N8 C10 C11 C12 1.4(16) . . . . ?
N9 Cr1 O1 Cr2 -138.9(7) . . . . ?
N9 Cr1 O1 Cr3 43.8(7) . . . . ?
N9 N10 C15 C14 -1.6(16) . . . . ?
N9 C13 C14 Cl8 176.8(11) . . . . ?
N9 C13 C14 C15 -3.2(16) . . . . ?
N10 Cr3 O1 Cr1 -43.7(6) . . . . ?
N10 Cr3 O1 Cr2 139.1(7) . . . . ?
N10 N9 C13 C14 2.4(16) . . . . ?
N11 Cr1 O1 Cr2 135.9(7) . . . . ?
N11 Cr1 O1 Cr3 -41.4(7) . . . . ?
N11 N12 C18 C17 0.6(16) . . . . ?
N11 C16 C17 Cl9 175.9(12) . . . . ?
N11 C16 C17 C18 2.9(17) . . . . ?
N12 Cr3 O1 Cr1 41.6(6) . . . . ?
N12 Cr3 O1 Cr2 -135.6(7) . . . . ?
N12 N11 C16 C17 -2.7(17) . . . . ?
C1 N1 N2 Cr2 -170.8(10) . . . . ?
C1 N1 N2 C3 2.3(17) . . . . ?
C1 C2 C3 N2 0(2) . . . . ?
C4 N3 N4 Cr2 -178.2(10) . . . . ?
C4 N3 N4 C6 0.0(17) . . . . ?
C4 C5 C6 N4 0.1(18) . . . . ?
C7 C8 C9 N5 1.5(17) . . . . ?
C9 N5 N6 Cr2 168.5(9) . . . . ?
C9 N5 N6 C7 1.5(15) . . . . ?
C10 C11 C12 N7 -0.9(16) . . . . ?
C12 N7 N8 Cr2 177.3(9) . . . . ?
C12 N7 N8 C10 0.8(15) . . . . ?
C13 N9 N10 Cr3 177.2(9) . . . . ?
C13 N9 N10 C15 -0.5(15) . . . . ?
C13 C14 C15 N10 2.9(17) . . . . ?
C16 N11 N12 Cr3 -168.4(9) . . . . ?
C16 N11 N12 C18 1.3(16) . . . . ?
C16 C17 C18 N12 -2.1(17) . . . . ?
P1 C19 C20 C21 -167.6(13) . . . . ?
P1 C19 C24 C23 171.6(13) . . . . ?
P1 C25 C26 C27 -179.3(12) . . . . ?
P1 C25 C30 C29 -179.3(11) . . . . ?
P1 C31 C32 C33 175.1(12) . . . . ?
P1 C31 C36 C35 -175.0(12) . . . . ?
P1 C37 C38 C39 -175.2(12) . . . . ?
P1 C37 C42 C41 173.0(16) . . . . ?
C19 P1 C25 C26 67.8(14) . . . . ?
C19 P1 C25 C30 -111.6(12) . . . . ?
C19 P1 C31 C32 -174.1(12) . . . . ?
C19 P1 C31 C36 0.0(14) . . . . ?
C19 P1 C37 C38 56.6(14) . . . . ?
C19 P1 C37 C42 -117.9(15) . . . . ?
C19 C20 C21 C22 -4(3) . . . . ?
C20 C19 C24 C23 0(2) . . . . ?
C20 C21 C22 C23 -1(3) . . . . ?
C21 C22 C23 C24 5(3) . . . . ?
C22 C23 C24 C19 -4(3) . . . . ?
C24 C19 C20 C21 4(2) . . . . ?
C25 P1 C19 C20 -41.4(15) . . . . ?
C25 P1 C19 C24 147.6(12) . . . . ?
C25 P1 C31 C32 -53.8(13) . . . . ?
C25 P1 C31 C36 120.3(12) . . . . ?
C25 P1 C37 C38 -66.8(14) . . . . ?
C25 P1 C37 C42 118.7(14) . . . . ?
C25 C26 C27 C28 -1(2) . . . . ?
C26 C25 C30 C29 1(2) . . . . ?
C26 C27 C28 C29 -1(2) . . . . ?
C27 C28 C29 C30 2(2) . . . . ?
C28 C29 C30 C25 -2(2) . . . . ?
C30 C25 C26 C27 0(2) . . . . ?
C31 P1 C19 C20 74.1(14) . . . . ?
C31 P1 C19 C24 -96.9(13) . . . . ?
C31 P1 C25 C26 -49.1(13) . . . . ?
C31 P1 C25 C30 131.5(12) . . . . ?
C31 P1 C37 C38 175.3(12) . . . . ?
C31 P1 C37 C42 0.8(16) . . . . ?
C31 C32 C33 C34 -1(2) . . . . ?
C32 C31 C36 C35 -1(2) . . . . ?
C32 C33 C34 C35 0(3) . . . . ?
C33 C34 C35 C36 0(2) . . . . ?
C34 C35 C36 C31 1(2) . . . . ?
C36 C31 C32 C33 1(2) . . . . ?
C37 P1 C19 C20 -163.7(12) . . . . ?
C37 P1 C19 C24 25.3(14) . . . . ?
C37 P1 C25 C26 -171.6(12) . . . . ?
C37 P1 C25 C30 9.0(14) . . . . ?
C37 P1 C31 C32 67.2(13) . . . . ?
C37 P1 C31 C36 -118.8(13) . . . . ?
C37 C38 C39 C40 3(3) . . . . ?
C38 C37 C42 C41 -1(3) . . . . ?
C38 C39 C40 C41 -3(3) . . . . ?
C39 C40 C41 C42 1(3) . . . . ?
C40 C41 C42 C37 1(3) . . . . ?
C42 C37 C38 C39 -1(3) . . . . ?
P2 C43 C44 C45 -179.4(12) . . . . ?
P2 C43 C48 C47 178.4(12) . . . . ?
P2 C49 C50 C51 -178.8(17) . . . . ?
P2 C49 C54 C53 -179.3(12) . . . . ?
P2 C55 C56 C57 177.5(17) . . . . ?
P2 C55 C60 C59 -178.2(13) . . . . ?
P2 C61 C62 C63 173.4(13) . . . . ?
P2 C61 C66 C65 -175.1(12) . . . . ?
C43 P2 C49 C50 21.2(15) . . . . ?
C43 P2 C49 C54 -161.4(12) . . . . ?
C43 P2 C55 C56 40.3(17) . . . . ?
C43 P2 C55 C60 -141.0(13) . . . . ?
C43 P2 C61 C62 -89.3(13) . . . . ?
C43 P2 C61 C66 84.2(13) . . . . ?
C43 C44 C45 C46 2(2) . . . . ?
C44 C43 C48 C47 1(2) . . . . ?
C44 C45 C46 C47 -1(2) . . . . ?
C45 C46 C47 C48 0(2) . . . . ?
C46 C47 C48 C43 0(2) . . . . ?
C48 C43 C44 C45 -2(2) . . . . ?
C49 P2 C43 C44 50.6(13) . . . . ?
C49 P2 C43 C48 -126.9(12) . . . . ?
C49 P2 C55 C56 -79.0(16) . . . . ?
C49 P2 C55 C60 99.6(14) . . . . ?
C49 P2 C61 C62 29.8(14) . . . . ?
C49 P2 C61 C66 -156.7(12) . . . . ?
C49 C50 C51 C52 -4(3) . . . . ?
C50 C49 C54 C53 -2(2) . . . . ?
C50 C51 C52 C53 3(3) . . . . ?
C51 C52 C53 C54 -2(3) . . . . ?
C52 C53 C54 C49 1(2) . . . . ?
C54 C49 C50 C51 4(3) . . . . ?
C55 P2 C43 C44 -67.6(13) . . . . ?
C55 P2 C43 C48 115.0(12) . . . . ?
C55 P2 C49 C50 141.8(14) . . . . ?
C55 P2 C49 C54 -40.8(14) . . . . ?
C55 P2 C61 C62 148.6(12) . . . . ?
C55 P2 C61 C66 -37.9(15) . . . . ?
C55 C56 C57 C58 0(4) . . . . ?
C56 C55 C60 C59 0(3) . . . . ?
C56 C57 C58 C59 3(3) . . . . ?
C57 C58 C59 C60 -3(3) . . . . ?
C58 C59 C60 C55 2(3) . . . . ?
C60 C55 C56 C57 -1(3) . . . . ?
C61 P2 C43 C44 170.4(11) . . . . ?
C61 P2 C43 C48 -7.1(14) . . . . ?
C61 P2 C49 C50 -96.9(14) . . . . ?
C61 P2 C49 C54 80.5(13) . . . . ?
C61 P2 C55 C56 160.3(15) . . . . ?
C61 P2 C55 C60 -21.0(15) . . . . ?
C61 C62 C63 C64 1(3) . . . . ?
C62 C61 C66 C65 -2(2) . . . . ?
C62 C63 C64 C65 0(3) . . . . ?
C63 C64 C65 C66 -2(3) . . . . ?
C64 C65 C66 C61 3(3) . . . . ?
C66 C61 C62 C63 0(2) . . . . ?

loop_
_twin_individual_id
_twin_individual_mass_fraction_refined
1 0.49(6)
2 0.51(6)
